data_4067866
loop_
_publ_author_name
'Buchner, Magnus R.'
'Bechlars, Bettina'
'Wahl, Bernhard'
'Ruhland, Klaus'

_publ_section_title
;
 Influence of Electronically and Sterically Tunable Cinnamate Ligands on
 the Spectroscopic, Kinetic, and Thermodynamic Properties of
 Bis(triphenylphosphine)palladium(0) Olefin Complexes
;
_journal_issue 2
_journal_name_full Organometallics
_journal_page_first 588
_journal_paper_doi 10.1021/om200849n
_journal_volume 31
_journal_year 2012
_chemical_formula_sum 'C38 H37 N O4 P2 Pd'
_chemical_formula_weight 740.03
_chemical_name_systematic
; 
 ? 
;
_space_group_IT_number 2
_symmetry_cell_setting triclinic
_symmetry_space_group_name_Hall '-P 1'
_symmetry_space_group_name_H-M 'P -1'
_atom_sites_solution_hydrogens geom
_atom_sites_solution_primary direct
_atom_sites_solution_secondary difmap
_audit_creation_method SHELXL-97
_cell_angle_alpha 102.603(2)
_cell_angle_beta 93.391(2)
_cell_angle_gamma 92.431(2)
_cell_formula_units_Z 2
_cell_length_a 8.6025(2)
_cell_length_b 9.8853(3)
_cell_length_c 22.1723(6)
_cell_measurement_temperature 123(2)
_cell_volume 1833.88(9)
_computing_structure_refinement 'SHELXL-97 (Sheldrick, 1997)'
_computing_structure_solution 'SHELXS-97 (Sheldrick, 1990)'
_diffrn_ambient_temperature 123(2)
_diffrn_measured_fraction_theta_full 0.985
_diffrn_measured_fraction_theta_max 0.985
_diffrn_radiation_monochromator graphite
_diffrn_radiation_source 'fine-focus sealed tube'
_diffrn_radiation_type MoK\a
_diffrn_radiation_wavelength 0.71073
_diffrn_reflns_av_R_equivalents 0.0000
_diffrn_reflns_av_sigmaI/netI 0.0928
_diffrn_reflns_limit_h_max 10
_diffrn_reflns_limit_h_min -10
_diffrn_reflns_limit_k_max 11
_diffrn_reflns_limit_k_min -12
_diffrn_reflns_limit_l_max 27
_diffrn_reflns_limit_l_min 0
_diffrn_reflns_number 7123
_diffrn_reflns_theta_full 26.02
_diffrn_reflns_theta_max 26.02
_diffrn_reflns_theta_min 2.83
_exptl_absorpt_coefficient_mu 0.631
_exptl_crystal_density_diffrn 1.340
_exptl_crystal_density_method 'not measured'
_exptl_crystal_F_000 760
_refine_diff_density_max 1.014
_refine_diff_density_min -0.889
_refine_diff_density_rms 0.099
_refine_ls_extinction_method none
_refine_ls_goodness_of_fit_ref 0.943
_refine_ls_hydrogen_treatment mixed
_refine_ls_matrix_type full
_refine_ls_number_parameters 417
_refine_ls_number_reflns 7123
_refine_ls_number_restraints 0
_refine_ls_restrained_S_all 0.943
_refine_ls_R_factor_all 0.0673
_refine_ls_R_factor_gt 0.0455
_refine_ls_shift/su_max 0.002
_refine_ls_shift/su_mean 0.000
_refine_ls_structure_factor_coef Fsqd
_refine_ls_weighting_details 'calc w=1/[\s^2^(Fo^2^)+(0.0500P)^2^+0.0000P] where P=(Fo^2^+2Fc^2^)/3'
_refine_ls_weighting_scheme calc
_refine_ls_wR_factor_gt 0.1010
_refine_ls_wR_factor_ref 0.1055
_reflns_number_gt 5003
_reflns_number_total 7123
_reflns_threshold_expression >2sigma(I)
_cod_data_source_file om200849n_si_001.cif
_cod_data_source_block dppePdPhNO2-iPr
_cod_original_sg_symbol_H-M P-1
_cod_database_code 4067866

loop_
_symmetry_equiv_pos_as_xyz
'x, y, z'
'-x, -y, -z'

loop_
_atom_site_label
_atom_site_type_symbol
_atom_site_fract_x
_atom_site_fract_y
_atom_site_fract_z
_atom_site_U_iso_or_equiv
_atom_site_adp_type
_atom_site_occupancy
_atom_site_symmetry_multiplicity
_atom_site_calc_flag
_atom_site_refinement_flags
Pd1 Pd 0.11902(4) 0.20575(3) 0.783083(14) 0.02359(10) Uani 1 1 d .
P1 P 0.20999(12) 0.43553(10) 0.80837(5) 0.0228(2) Uani 1 1 d .
P2 P 0.08308(12) 0.23581(10) 0.68366(5) 0.0239(2) Uani 1 1 d .
O1 O 0.2549(4) 0.1751(4) 0.94786(14) 0.0548(10) Uani 1 1 d .
O2 O 0.3767(4) 0.0465(3) 0.86971(14) 0.0412(8) Uani 1 1 d .
O3 O -0.5165(4) -0.3389(4) 0.6447(2) 0.0730(13) Uani 1 1 d .
O4 O -0.6322(4) -0.2066(4) 0.71719(17) 0.0521(9) Uani 1 1 d .
C1 C 0.4405(8) 0.3288(9) 1.0090(3) 0.116(3) Uani 1 1 d .
H1A H 0.4615 0.3633 0.9719 0.174 Uiso 1 1 calc R
H1B H 0.5358 0.3405 1.0366 0.174 Uiso 1 1 calc R
H1C H 0.3584 0.3813 1.0306 0.174 Uiso 1 1 calc R
C2 C 0.3432(7) 0.1190(6) 1.0439(2) 0.0646(17) Uani 1 1 d .
H2A H 0.2643 0.1740 1.0666 0.097 Uiso 1 1 calc R
H2B H 0.4348 0.1171 1.0721 0.097 Uiso 1 1 calc R
H2C H 0.2998 0.0240 1.0272 0.097 Uiso 1 1 calc R
C3 C 0.3905(7) 0.1837(7) 0.9913(3) 0.0684(18) Uani 1 1 d .
H3 H 0.4751 0.1303 0.9698 0.082 Uiso 1 1 calc R
C4 C 0.2596(5) 0.1016(4) 0.88890(19) 0.0325(10) Uani 1 1 d .
C5 C 0.1094(5) 0.0971(4) 0.85480(18) 0.0289(9) Uani 1 1 d .
H5 H 0.0182 0.1152 0.8808 0.035 Uiso 1 1 calc R
C6 C 0.0788(5) 0.0014(4) 0.79757(18) 0.0291(9) Uani 1 1 d .
H6 H 0.1666 -0.0600 0.7858 0.035 Uiso 1 1 calc R
C7 C -0.0746(5) -0.0639(4) 0.77277(18) 0.0273(9) Uani 1 1 d .
C8 C -0.2135(5) -0.0248(4) 0.80022(19) 0.0305(10) Uani 1 1 d .
H8 H -0.2091 0.0444 0.8376 0.037 Uiso 1 1 calc R
C9 C -0.3561(5) -0.0848(4) 0.7740(2) 0.0335(10) Uani 1 1 d .
H9 H -0.4491 -0.0563 0.7930 0.040 Uiso 1 1 calc R
C10 C -0.3631(5) -0.1861(4) 0.7203(2) 0.0360(11) Uani 1 1 d .
C11 C -0.2280(5) -0.2313(4) 0.6935(2) 0.0398(11) Uani 1 1 d .
H11 H -0.2334 -0.3038 0.6573 0.048 Uiso 1 1 calc R
C12 C -0.0869(5) -0.1710(4) 0.7194(2) 0.0365(11) Uani 1 1 d .
H12 H 0.0054 -0.2026 0.7007 0.044 Uiso 1 1 calc R
C13 C 0.2300(5) 0.0041(4) 0.6265(2) 0.0402(11) Uani 1 1 d .
H13 H 0.2415 -0.0139 0.6668 0.048 Uiso 1 1 calc R
C14 C 0.2912(6) -0.0839(5) 0.5777(3) 0.0600(16) Uani 1 1 d .
H14 H 0.3452 -0.1619 0.5842 0.072 Uiso 1 1 calc R
C15 C 0.2729(7) -0.0572(7) 0.5190(3) 0.074(2) Uani 1 1 d .
H15 H 0.3156 -0.1169 0.4852 0.089 Uiso 1 1 calc R
C16 C 0.1942(7) 0.0542(7) 0.5091(2) 0.0704(19) Uani 1 1 d .
H16 H 0.1807 0.0709 0.4686 0.084 Uiso 1 1 calc R
C17 C 0.1345(6) 0.1418(6) 0.5583(2) 0.0493(13) Uani 1 1 d .
H17 H 0.0805 0.2196 0.5516 0.059 Uiso 1 1 calc R
C18 C 0.1522(5) 0.1181(4) 0.61743(18) 0.0290(9) Uani 1 1 d .
C19 C -0.1199(5) 0.2504(4) 0.65955(17) 0.0276(9) Uani 1 1 d .
C20 C -0.2227(6) 0.1426(7) 0.6651(2) 0.0662(19) Uani 1 1 d .
H20 H -0.1848 0.0682 0.6815 0.079 Uiso 1 1 calc R
C21 C -0.3770(7) 0.1416(9) 0.6473(3) 0.084(2) Uani 1 1 d .
H21 H -0.4451 0.0657 0.6504 0.101 Uiso 1 1 calc R
C22 C -0.4349(6) 0.2498(7) 0.6249(2) 0.0549(15) Uani 1 1 d .
H22 H -0.5430 0.2505 0.6137 0.066 Uiso 1 1 calc R
C23 C -0.3346(6) 0.3562(6) 0.6192(3) 0.0678(19) Uani 1 1 d .
H23 H -0.3731 0.4312 0.6033 0.081 Uiso 1 1 calc R
C24 C -0.1783(6) 0.3559(5) 0.6361(3) 0.0538(14) Uani 1 1 d .
H24 H -0.1099 0.4303 0.6315 0.065 Uiso 1 1 calc R
C25 C 0.1813(5) 0.4034(4) 0.68228(17) 0.0271(9) Uani 1 1 d .
H25A H 0.2944 0.3922 0.6786 0.033 Uiso 1 1 calc R
H25B H 0.1394 0.4366 0.6459 0.033 Uiso 1 1 calc R
C26 C 0.1555(5) 0.5106(4) 0.74195(17) 0.0258(9) Uani 1 1 d .
H26A H 0.0446 0.5337 0.7425 0.031 Uiso 1 1 calc R
H26B H 0.2202 0.5968 0.7439 0.031 Uiso 1 1 calc R
C27 C 0.1632(4) 0.5662(4) 0.87530(18) 0.0259(9) Uani 1 1 d .
C28 C 0.1333(5) 0.7017(4) 0.8728(2) 0.0381(11) Uani 1 1 d .
H28 H 0.1359 0.7304 0.8347 0.046 Uiso 1 1 calc R
C29 C 0.0997(6) 0.7955(5) 0.9263(2) 0.0521(14) Uani 1 1 d .
H29 H 0.0776 0.8879 0.9243 0.063 Uiso 1 1 calc R
C30 C 0.0981(6) 0.7560(5) 0.9814(2) 0.0541(15) Uani 1 1 d .
H30 H 0.0764 0.8211 1.0178 0.065 Uiso 1 1 calc R
C31 C 0.1278(6) 0.6233(5) 0.9842(2) 0.0484(13) Uani 1 1 d .
H31 H 0.1268 0.5961 1.0227 0.058 Uiso 1 1 calc R
C32 C 0.1595(5) 0.5270(5) 0.93115(19) 0.0368(11) Uani 1 1 d .
H32 H 0.1785 0.4342 0.9334 0.044 Uiso 1 1 calc R
C33 C 0.4225(4) 0.4491(4) 0.81208(17) 0.0232(9) Uani 1 1 d .
C34 C 0.5060(5) 0.5750(4) 0.8166(2) 0.0350(10) Uani 1 1 d .
H34 H 0.4521 0.6573 0.8175 0.042 Uiso 1 1 calc R
C35 C 0.6680(5) 0.5808(5) 0.8199(2) 0.0385(11) Uani 1 1 d .
H35 H 0.7245 0.6669 0.8227 0.046 Uiso 1 1 calc R
C36 C 0.7462(5) 0.4634(5) 0.8193(2) 0.0412(11) Uani 1 1 d .
H36 H 0.8570 0.4678 0.8222 0.049 Uiso 1 1 calc R
C37 C 0.6645(6) 0.3390(5) 0.8146(3) 0.0594(16) Uani 1 1 d .
H37 H 0.7193 0.2574 0.8142 0.071 Uiso 1 1 calc R
C38 C 0.5048(5) 0.3312(5) 0.8104(2) 0.0461(13) Uani 1 1 d .
H38 H 0.4499 0.2439 0.8064 0.055 Uiso 1 1 calc R
N1 N -0.5120(5) -0.2476(4) 0.6923(2) 0.0489(11) Uani 1 1 d .

loop_
_atom_site_aniso_label
_atom_site_aniso_U_11
_atom_site_aniso_U_22
_atom_site_aniso_U_33
_atom_site_aniso_U_23
_atom_site_aniso_U_13
_atom_site_aniso_U_12
Pd1 0.02102(18) 0.02098(16) 0.02986(18) 0.00680(12) 0.00470(13) 0.00358(12)
P1 0.0178(5) 0.0220(5) 0.0287(6) 0.0049(4) 0.0029(4) 0.0028(4)
P2 0.0197(6) 0.0235(5) 0.0285(6) 0.0046(4) 0.0039(5) 0.0028(4)
O1 0.038(2) 0.084(3) 0.0337(18) -0.0063(17) -0.0108(16) 0.0263(19)
O2 0.0344(19) 0.047(2) 0.0435(18) 0.0105(15) 0.0020(15) 0.0144(16)
O3 0.040(2) 0.043(2) 0.116(3) -0.021(2) -0.016(2) 0.0066(18)
O4 0.0255(19) 0.0429(19) 0.093(3) 0.0241(18) 0.0049(18) 0.0061(15)
C1 0.077(6) 0.170(9) 0.112(6) 0.084(6) -0.038(5) -0.058(6)
C2 0.091(5) 0.052(3) 0.046(3) 0.007(3) -0.025(3) 0.021(3)
C3 0.043(4) 0.090(5) 0.061(4) -0.009(3) -0.002(3) 0.022(3)
C4 0.031(3) 0.032(2) 0.036(2) 0.0087(19) 0.004(2) 0.010(2)
C5 0.028(2) 0.027(2) 0.035(2) 0.0115(18) 0.0110(19) 0.0057(18)
C6 0.027(2) 0.028(2) 0.035(2) 0.0110(18) 0.0084(19) 0.0057(18)
C7 0.029(2) 0.021(2) 0.035(2) 0.0106(17) 0.0086(19) 0.0049(18)
C8 0.032(3) 0.024(2) 0.040(2) 0.0113(18) 0.014(2) 0.0096(19)
C9 0.028(3) 0.027(2) 0.051(3) 0.018(2) 0.014(2) 0.0088(19)
C10 0.026(3) 0.023(2) 0.059(3) 0.010(2) -0.001(2) 0.0008(19)
C11 0.035(3) 0.022(2) 0.058(3) -0.002(2) 0.001(2) 0.006(2)
C12 0.033(3) 0.027(2) 0.049(3) 0.003(2) 0.010(2) 0.0079(19)
C13 0.036(3) 0.029(2) 0.053(3) 0.002(2) 0.003(2) 0.003(2)
C14 0.044(3) 0.041(3) 0.082(4) -0.016(3) 0.004(3) 0.018(3)
C15 0.052(4) 0.084(5) 0.064(4) -0.035(4) 0.006(3) 0.023(3)
C16 0.063(4) 0.104(5) 0.036(3) -0.007(3) 0.007(3) 0.031(4)
C17 0.040(3) 0.067(4) 0.039(3) 0.002(2) 0.008(2) 0.023(3)
C18 0.021(2) 0.030(2) 0.033(2) -0.0005(18) 0.0029(19) 0.0044(18)
C19 0.019(2) 0.036(2) 0.025(2) -0.0012(18) 0.0041(17) 0.0019(18)
C20 0.035(3) 0.105(5) 0.073(4) 0.061(4) -0.015(3) -0.020(3)
C21 0.029(3) 0.164(7) 0.075(4) 0.072(5) -0.012(3) -0.031(4)
C22 0.020(3) 0.095(5) 0.040(3) -0.009(3) 0.003(2) 0.013(3)
C23 0.039(3) 0.045(3) 0.103(5) -0.015(3) -0.029(3) 0.024(3)
C24 0.033(3) 0.028(3) 0.096(4) 0.011(3) -0.015(3) 0.004(2)
C25 0.022(2) 0.031(2) 0.031(2) 0.0102(18) 0.0037(18) 0.0011(18)
C26 0.018(2) 0.024(2) 0.038(2) 0.0093(17) 0.0037(18) 0.0027(17)
C27 0.016(2) 0.028(2) 0.033(2) 0.0025(17) 0.0076(17) 0.0004(17)
C28 0.044(3) 0.028(2) 0.043(3) 0.006(2) 0.019(2) 0.005(2)
C29 0.068(4) 0.028(2) 0.061(3) 0.002(2) 0.035(3) 0.011(2)
C30 0.065(4) 0.039(3) 0.053(3) -0.006(2) 0.033(3) -0.005(3)
C31 0.060(4) 0.048(3) 0.037(3) 0.005(2) 0.019(2) -0.001(3)
C32 0.039(3) 0.034(2) 0.037(3) 0.006(2) 0.012(2) 0.004(2)
C33 0.019(2) 0.026(2) 0.024(2) 0.0033(16) 0.0034(17) 0.0047(17)
C34 0.025(2) 0.030(2) 0.050(3) 0.007(2) 0.002(2) 0.0025(19)
C35 0.026(3) 0.038(3) 0.050(3) 0.009(2) 0.002(2) -0.004(2)
C36 0.019(2) 0.049(3) 0.058(3) 0.014(2) 0.008(2) 0.009(2)
C37 0.024(3) 0.042(3) 0.119(5) 0.028(3) 0.010(3) 0.017(2)
C38 0.027(3) 0.026(2) 0.086(4) 0.013(2) 0.006(3) 0.004(2)
N1 0.035(3) 0.026(2) 0.085(3) 0.014(2) -0.007(2) 0.0051(19)

loop_
_atom_type_symbol
_atom_type_description
_atom_type_scat_dispersion_real
_atom_type_scat_dispersion_imag
_atom_type_scat_source
C C 0.0033 0.0016 'International Tables Vol C Tables 4.2.6.8 and 6.1.1.4'
H H 0.0000 0.0000 'International Tables Vol C Tables 4.2.6.8 and 6.1.1.4'
N N 0.0061 0.0033 'International Tables Vol C Tables 4.2.6.8 and 6.1.1.4'
O O 0.0106 0.0060 'International Tables Vol C Tables 4.2.6.8 and 6.1.1.4'
P P 0.1023 0.0942 'International Tables Vol C Tables 4.2.6.8 and 6.1.1.4'
Pd Pd -0.9988 1.0072 'International Tables Vol C Tables 4.2.6.8 and 6.1.1.4'

loop_
_geom_angle_atom_site_label_1
_geom_angle_atom_site_label_2
_geom_angle_atom_site_label_3
_geom_angle
C5 Pd1 C6 38.87(15)
C5 Pd1 P2 155.96(11)
C6 Pd1 P2 117.49(11)
C5 Pd1 P1 118.18(11)
C6 Pd1 P1 156.04(11)
P2 Pd1 P1 85.82(4)
C27 P1 C33 103.31(17)
C27 P1 C26 104.21(18)
C33 P1 C26 102.83(18)
C27 P1 Pd1 126.49(13)
C33 P1 Pd1 110.59(13)
C26 P1 Pd1 106.97(13)
C18 P2 C19 102.87(18)
C18 P2 C25 103.63(18)
C19 P2 C25 105.39(19)
C18 P2 Pd1 123.16(14)
C19 P2 Pd1 113.37(13)
C25 P2 Pd1 106.84(13)
C4 O1 C3 119.6(4)
C1 C3 O1 105.7(5)
C1 C3 C2 115.1(5)
O1 C3 C2 108.1(5)
O2 C4 O1 122.2(4)
O2 C4 C5 127.0(4)
O1 C4 C5 110.8(4)
C6 C5 C4 119.6(4)
C6 C5 Pd1 71.5(2)
C4 C5 Pd1 112.1(3)
C5 C6 C7 125.4(4)
C5 C6 Pd1 69.7(2)
C7 C6 Pd1 114.2(3)
C12 C7 C8 117.1(4)
C12 C7 C6 119.8(4)
C8 C7 C6 123.1(4)
C9 C8 C7 121.3(4)
C10 C9 C8 119.6(4)
C9 C10 C11 120.5(4)
C9 C10 N1 119.8(4)
C11 C10 N1 119.6(4)
C12 C11 C10 119.7(4)
C11 C12 C7 121.7(4)
C14 C13 C18 120.8(5)
C13 C14 C15 119.1(5)
C16 C15 C14 120.7(5)
C15 C16 C17 119.5(5)
C16 C17 C18 120.9(5)
C13 C18 C17 118.9(4)
C13 C18 P2 119.1(3)
C17 C18 P2 121.9(3)
C24 C19 C20 117.9(4)
C24 C19 P2 126.0(3)
C20 C19 P2 116.1(4)
C21 C20 C19 121.1(6)
C20 C21 C22 120.4(6)
C23 C22 C21 119.0(5)
C22 C23 C24 120.5(6)
C19 C24 C23 121.1(5)
C26 C25 P2 110.0(3)
C25 C26 P1 108.3(3)
C32 C27 C28 119.1(4)
C32 C27 P1 117.4(3)
C28 C27 P1 123.5(3)
C27 C28 C29 119.9(4)
C30 C29 C28 120.5(5)
C31 C30 C29 119.9(4)
C30 C31 C32 120.6(4)
C27 C32 C31 119.9(4)
C38 C33 C34 118.4(4)
C38 C33 P1 119.5(3)
C34 C33 P1 122.1(3)
C35 C34 C33 120.2(4)
C36 C35 C34 120.2(4)
C35 C36 C37 119.8(4)
C38 C37 C36 120.7(5)
C37 C38 C33 120.7(4)
O3 N1 O4 122.0(4)
O3 N1 C10 119.1(4)
O4 N1 C10 118.8(4)

loop_
_geom_bond_atom_site_label_1
_geom_bond_atom_site_label_2
_geom_bond_distance
Pd1 C5 2.108(4)
Pd1 C6 2.131(4)
Pd1 P2 2.2926(11)
Pd1 P1 2.3082(10)
P1 C27 1.820(4)
P1 C33 1.823(4)
P1 C26 1.834(4)
P2 C18 1.811(4)
P2 C19 1.816(4)
P2 C25 1.835(4)
O1 C4 1.354(5)
O1 C3 1.455(6)
O2 C4 1.219(5)
O3 N1 1.228(5)
O4 N1 1.242(5)
C1 C3 1.442(9)
C2 C3 1.515(8)
C4 C5 1.452(6)
C5 C6 1.411(5)
C6 C7 1.465(6)
C7 C12 1.400(5)
C7 C8 1.404(5)
C8 C9 1.377(6)
C9 C10 1.376(6)
C10 C11 1.383(6)
C10 N1 1.439(6)
C11 C12 1.366(6)
C13 C14 1.379(6)
C13 C18 1.380(6)
C14 C15 1.384(8)
C15 C16 1.367(8)
C16 C17 1.377(6)
C17 C18 1.381(6)
C19 C24 1.364(6)
C19 C20 1.386(6)
C20 C21 1.362(7)
C21 C22 1.372(8)
C22 C23 1.365(8)
C23 C24 1.375(7)
C25 C26 1.538(5)
C27 C32 1.378(6)
C27 C28 1.387(6)
C28 C29 1.390(6)
C29 C30 1.362(7)
C30 C31 1.361(7)
C31 C32 1.391(6)
C33 C38 1.384(6)
C33 C34 1.391(5)
C34 C35 1.389(6)
C35 C36 1.364(6)
C36 C37 1.370(7)
C37 C38 1.369(6)
